data_1571562
loop_
_publ_author_name
'Hasegawa, Kyoko'
'Muto, Masahiro'
'Hamada, Masanobu'
'Yamada, Yasunori'
'Tokii, Tadashi'
'Koikawa, Masayuki'

_publ_section_title
;
 Syntheses, Structures, and Electrochemical Properties of Metallacyclic
 Oxidovanadium(V) Complexes with Asymmetric Multidentate Linking Ligands.
;
_journal_issue 8
_journal_name_full 'Molecules (Basel, Switzerland)'
_journal_page_first 1700
_journal_paper_doi 10.3390/molecules29081700
_journal_volume 29
_journal_year 2024
_chemical_formula_moiety 'C70 H48 N8 O19 V3'
_chemical_formula_sum 'C70 H48 N8 O19 V3'
_chemical_formula_weight 1458.02
_space_group_crystal_system triclinic
_space_group_IT_number 2
_space_group_name_Hall '-P 1'
_space_group_name_H-M_alt 'P -1'
_atom_sites_solution_hydrogens geom
_atom_sites_solution_primary direct
_atom_sites_solution_secondary difmap
_cell_angle_alpha 87.11(2)
_cell_angle_beta 69.06(2)
_cell_angle_gamma 79.74(3)
_cell_formula_units_Z 2
_cell_length_a 15.307(5)
_cell_length_b 15.582(5)
_cell_length_c 18.458(5)
_cell_measurement_reflns_used 23
_cell_measurement_temperature 292
_cell_measurement_theta_max 11.85
_cell_measurement_theta_min 10.19
_cell_volume 4046(2)
_computing_cell_refinement 'MSC/AFC Diffractometer Control'
_computing_data_collection 'MSC/AFC Diffractometer Control (Rigaku, 1998)'
_computing_data_reduction 'MSC/AFC Diffractometer Control'
_computing_molecular_graphics 'CrystalStructure 4.3'
_computing_publication_material 'CrystalStructure 4.3 (Rigaku, 2018)'
_computing_structure_refinement 'SHELXL Version 2016/6 (Sheldrick, 2008)'
_computing_structure_solution 'SIR92 (Altomare, et al., 1994)'
_diffrn_ambient_temperature 292
_diffrn_measured_fraction_theta_full 0.766
_diffrn_measured_fraction_theta_max 0.766
_diffrn_measurement_device_type 'Rigaku AFC5S'
_diffrn_measurement_method \w-2\q
_diffrn_radiation_type 'Mo K\a'
_diffrn_radiation_wavelength 0.71069
_diffrn_reflns_av_R_equivalents 0.0983
_diffrn_reflns_av_unetI/netI 0.2692
_diffrn_reflns_Laue_measured_fraction_full 0.766
_diffrn_reflns_Laue_measured_fraction_max 0.766
_diffrn_reflns_limit_h_max 17
_diffrn_reflns_limit_h_min -18
_diffrn_reflns_limit_k_max 0
_diffrn_reflns_limit_k_min -16
_diffrn_reflns_limit_l_max 21
_diffrn_reflns_limit_l_min -21
_diffrn_reflns_number 11453
_diffrn_reflns_point_group_measured_fraction_full 0.766
_diffrn_reflns_point_group_measured_fraction_max 0.766
_diffrn_reflns_theta_full 24.985
_diffrn_reflns_theta_max 24.985
_diffrn_reflns_theta_min 2.657
_diffrn_standards_decay_% 0.362
_diffrn_standards_interval_count 150
_diffrn_standards_number 3
_exptl_absorpt_coefficient_mu 0.406
_exptl_absorpt_correction_T_max 0.960
_exptl_absorpt_correction_T_min 0.885
_exptl_absorpt_correction_type psi-scan
_exptl_absorpt_process_details '(North, Phillips & Mathews, 1968)'
_exptl_crystal_colour black
_exptl_crystal_density_diffrn 1.197
_exptl_crystal_density_method 'not measured'
_exptl_crystal_description prismatic
_exptl_crystal_F_000 1490.00
_exptl_crystal_size_max 0.900
_exptl_crystal_size_mid 0.300
_exptl_crystal_size_min 0.100
_refine_diff_density_max 0.73
_refine_diff_density_min -0.35
_refine_ls_extinction_method none
_refine_ls_goodness_of_fit_ref 0.927
_refine_ls_hydrogen_treatment constr
_refine_ls_number_parameters 863
_refine_ls_number_reflns 10895
_refine_ls_number_restraints 942
_refine_ls_R_factor_all 0.2692
_refine_ls_R_factor_gt 0.0858
_refine_ls_shift/su_max 0.000
_refine_ls_structure_factor_coef Fsqd
_refine_ls_weighting_details 'w = 1/[\s^2^(Fo^2^)+(0.1722P)^2^] where P=(Fo^2^+2Fc^2^)/3'
_refine_ls_weighting_scheme calc
_refine_ls_wR_factor_gt 0.2336
_refine_ls_wR_factor_ref 0.3156
_reflns_Friedel_coverage 0.000
_reflns_number_gt 3661
_reflns_number_total 10895
_reflns_threshold_expression F^2^>2.0\s(F^2^)
_cod_data_source_file Complex2.cif
_cod_data_source_block VO_L5-Me_
_cod_original_cell_volume 4045(2)
_cod_database_code 1571562

loop_
_space_group_symop_id
_space_group_symop_operation_xyz
1 +X,+Y,+Z
2 -X,-Y,-Z

loop_
_atom_site_label
_atom_site_type_symbol
_atom_site_fract_x
_atom_site_fract_y
_atom_site_fract_z
_atom_site_U_iso_or_equiv
_atom_site_adp_type
_atom_site_occupancy
_atom_site_site_symmetry_order
_atom_site_calc_flag
_atom_site_refinement_flags_posn
_atom_site_refinement_flags_adp
_atom_site_refinement_flags_occupancy
_atom_site_disorder_assembly
_atom_site_disorder_group
V1 V 0.37210(15) 0.22595(13) 1.03361(11) 0.0591(6) Uani 1 1 d . . . . .
V2 V 0.64828(15) 0.31001(14) 0.56519(11) 0.0661(7) Uani 1 1 d . . . . .
V3 V 0.06508(14) 0.49981(13) 0.77699(11) 0.0602(6) Uani 1 1 d . . . . .
O1 O 0.4536(6) 0.1402(5) 0.9602(4) 0.069(2) Uani 1 1 d . . . . .
O2 O 0.2999(5) 0.3392(5) 1.0641(4) 0.063(2) Uani 1 1 d . . . . .
O3 O 0.1051(5) 0.5820(5) 0.9917(4) 0.064(2) Uani 1 1 d . . . . .
O4 O -0.0235(5) 0.5968(5) 0.8218(4) 0.064(2) Uani 1 1 d . . . . .
O5 O 0.5697(6) 0.2796(5) 0.5173(4) 0.068(2) Uani 1 1 d . . . . .
O6 O 0.6755(6) 0.3634(5) 0.6450(4) 0.074(2) Uani 1 1 d . . . . .
O7 O 0.5939(6) 0.3901(5) 0.9219(4) 0.068(2) Uani 1 1 d . . . . .
O8 O 0.4337(5) 0.2418(5) 1.0999(4) 0.0593(19) Uani 1 1 d . . . . .
O9 O 0.0224(5) 0.4044(5) 0.8330(4) 0.068(2) Uani 1 1 d . . . . .
O10 O 0.1573(5) 0.5742(4) 0.7356(4) 0.0595(19) Uani 1 1 d . . . . .
O11 O 0.4899(5) 0.5861(5) 0.5956(4) 0.0576(19) Uani 1 1 d . . . . .
O12 O 0.7206(5) 0.3809(5) 0.4976(4) 0.067(2) Uani 1 1 d . . . . .
O13 O 0.3059(6) 0.1624(5) 1.0860(4) 0.077(2) Uani 1 1 d . . . . .
O14 O 0.7235(6) 0.2193(6) 0.5494(5) 0.095(3) Uani 1 1 d . . . . .
O15 O 0.0309(5) 0.4855(6) 0.7070(4) 0.077(2) Uani 1 1 d . . . . .
O16A O 0.700(3) 0.107(2) 0.944(2) 0.188(14) Uiso 0.4 1 d . . P . .
O16B O 0.924(3) 0.256(2) 0.614(2) 0.185(14) Uiso 0.4 1 d . . P . .
O16C O 0.689(5) -0.013(4) 0.658(4) 0.17(3) Uiso 0.2 1 d . . P . .
O17A O 0.184(3) 0.860(2) 0.907(2) 0.212(15) Uiso 0.45 1 d . . P . .
O17B O 0.238(2) 0.7410(18) 0.8506(17) 0.199(11) Uiso 0.55 1 d . . P . .
N1 N 0.2990(6) 0.2481(5) 0.9556(5) 0.051(2) Uani 1 1 d . . . . .
N2 N 0.0996(6) 0.5121(6) 0.8908(5) 0.055(2) Uani 1 1 d . . . . .
N3 N 0.5544(6) 0.2612(6) 0.6665(5) 0.057(2) Uani 1 1 d . . . . .
N4 N 0.4858(7) 0.3021(6) 0.9500(5) 0.059(2) Uani 1 1 d . . . . .
N5 N 0.1920(6) 0.4088(6) 0.7284(5) 0.052(2) Uani 1 1 d . . . . .
N6 N 0.5338(6) 0.4401(6) 0.5875(5) 0.058(2) Uani 1 1 d . . . . .
N7 N 0.2498(17) 0.8334(15) 0.6677(14) 0.233(10) Uiso 1 1 d D . . . .
N8 N -0.199(3) 0.579(2) 0.733(2) 0.376(19) Uiso 1 1 d D . . . .
C1 C 0.4328(9) 0.0826(8) 0.9184(7) 0.065(3) Uani 1 1 d . . . . .
C2 C 0.4953(10) 0.0061(8) 0.8922(8) 0.084(4) Uani 1 1 d . . . . .
H2 H 0.547134 -0.008362 0.908237 0.101 Uiso 1 1 calc R U . . .
C3 C 0.4826(12) -0.0489(9) 0.8432(9) 0.099(5) Uani 1 1 d . . . . .
H3 H 0.526745 -0.099560 0.825397 0.118 Uiso 1 1 calc R U . . .
C4 C 0.4043(12) -0.0305(9) 0.8192(9) 0.097(4) Uani 1 1 d . . . . .
C5 C 0.3414(10) 0.0481(8) 0.8451(8) 0.085(4) Uani 1 1 d . . . . .
H5 H 0.290073 0.062666 0.828438 0.102 Uiso 1 1 calc R U . . .
C6 C 0.3541(9) 0.1056(7) 0.8958(7) 0.062(3) Uani 1 1 d . . . . .
C7 C 0.2941(8) 0.1871(7) 0.9114(6) 0.062(3) Uani 1 1 d . . . . .
H7 H 0.247766 0.198673 0.888865 0.074 Uiso 1 1 calc R U . . .
C8 C 0.2441(8) 0.3342(7) 0.9610(6) 0.053(3) Uani 1 1 d . . . . .
C9 C 0.2486(7) 0.3821(7) 1.0230(5) 0.049(2) Uani 1 1 d . . . . .
C10 C 0.2002(8) 0.4681(7) 1.0389(6) 0.063(3) Uani 1 1 d . . . . .
H10 H 0.200113 0.500770 1.079719 0.076 Uiso 1 1 calc R U . . .
C11 C 0.1533(8) 0.5005(7) 0.9904(6) 0.052(3) Uani 1 1 d . . . . .
C12 C 0.1508(8) 0.4567(7) 0.9282(6) 0.052(3) Uani 1 1 d . . . . .
C13 C 0.1960(7) 0.3704(7) 0.9126(6) 0.050(3) Uani 1 1 d . . . . .
H13 H 0.194165 0.338762 0.871932 0.060 Uiso 1 1 calc R U . . .
C14 C 0.0730(8) 0.5843(7) 0.9299(6) 0.054(3) Uani 1 1 d . . . . .
C15 C 0.0145(8) 0.6634(7) 0.9170(6) 0.058(3) Uani 1 1 d . . . . .
C16 C 0.0009(9) 0.7408(8) 0.9621(8) 0.084(4) Uani 1 1 d . . . . .
H16 H 0.029704 0.738545 0.998928 0.100 Uiso 1 1 calc R U . . .
C17 C -0.0541(11) 0.8187(9) 0.9522(9) 0.095(4) Uani 1 1 d . . . . .
C18 C -0.0960(11) 0.8148(9) 0.8965(10) 0.101(5) Uani 1 1 d . . . . .
H18 H -0.134046 0.865371 0.888704 0.121 Uiso 1 1 calc R U . . .
C19 C -0.0858(9) 0.7426(9) 0.8525(8) 0.088(4) Uani 1 1 d . . . . .
H19 H -0.116095 0.745249 0.816652 0.105 Uiso 1 1 calc R U . . .
C20 C -0.0290(8) 0.6649(8) 0.8623(7) 0.063(3) Uani 1 1 d . . . . .
C21 C 0.3917(12) -0.0920(8) 0.7625(9) 0.117(6) Uani 1 1 d . . . . .
H21A H 0.333416 -0.070462 0.753940 0.141 Uiso 1 1 calc R U . . .
H21B H 0.389730 -0.149278 0.784089 0.141 Uiso 1 1 calc R U . . .
H21C H 0.443967 -0.094620 0.714105 0.141 Uiso 1 1 calc R U . . .
C22 C -0.0631(12) 0.8958(9) 0.9967(11) 0.142(7) Uani 1 1 d . . . . .
H22A H -0.013346 0.888310 1.017771 0.170 Uiso 1 1 calc R U . . .
H22B H -0.123608 0.904695 1.038155 0.170 Uiso 1 1 calc R U . . .
H22C H -0.058325 0.945632 0.963525 0.170 Uiso 1 1 calc R U . . .
C23 C 0.5223(8) 0.2161(8) 0.5280(6) 0.059(3) Uani 1 1 d . . . . .
C24 C 0.5004(9) 0.1890(9) 0.4664(7) 0.079(4) Uani 1 1 d . . . . .
H24 H 0.523249 0.214270 0.417988 0.095 Uiso 1 1 calc R U . . .
C25 C 0.4467(11) 0.1269(10) 0.4766(8) 0.097(4) Uani 1 1 d . . . . .
H25 H 0.436321 0.108086 0.433756 0.116 Uiso 1 1 calc R U . . .
C26 C 0.4041(9) 0.0879(9) 0.5509(8) 0.079(3) Uani 1 1 d . . . . .
C27 C 0.4309(9) 0.1133(7) 0.6104(7) 0.071(3) Uani 1 1 d . . . . .
H27 H 0.409393 0.086791 0.658360 0.085 Uiso 1 1 calc R U . . .
C28 C 0.4875(8) 0.1754(7) 0.6020(7) 0.060(3) Uani 1 1 d . . . . .
C29 C 0.5006(8) 0.2038(7) 0.6673(6) 0.061(3) Uani 1 1 d . . . . .
H29 H 0.468941 0.180475 0.714845 0.074 Uiso 1 1 calc R U . . .
C30 C 0.5594(8) 0.2917(7) 0.7362(6) 0.060(3) Uani 1 1 d . . . . .
C31 C 0.6273(8) 0.3474(7) 0.7197(6) 0.057(3) Uani 1 1 d . . . . .
C32 C 0.6441(9) 0.3850(8) 0.7813(6) 0.071(4) Uani 1 1 d . . . . .
H32 H 0.688283 0.421870 0.772682 0.086 Uiso 1 1 calc R U . . .
C33 C 0.5913(8) 0.3632(8) 0.8525(6) 0.061(3) Uani 1 1 d . . . . .
C34 C 0.5265(8) 0.3083(7) 0.8693(6) 0.054(3) Uani 1 1 d . . . . .
C35 C 0.5091(8) 0.2705(7) 0.8110(6) 0.057(3) Uani 1 1 d . . . . .
H35 H 0.465543 0.232620 0.821618 0.069 Uiso 1 1 calc R U . . .
C36 C 0.5292(8) 0.3512(8) 0.9763(6) 0.059(3) Uani 1 1 d . . . . .
C37 C 0.5223(9) 0.3627(7) 1.0571(6) 0.062(3) Uani 1 1 d . . . . .
C38 C 0.5626(9) 0.4253(8) 1.0772(7) 0.071(3) Uani 1 1 d . . . . .
H38 H 0.592979 0.462553 1.039295 0.085 Uiso 1 1 calc R U . . .
C39 C 0.5594(8) 0.4344(7) 1.1521(6) 0.059(3) Uani 1 1 d . . . . .
C40 C 0.5132(9) 0.3800(7) 1.2065(6) 0.064(3) Uani 1 1 d . . . . .
H40 H 0.510982 0.384920 1.257192 0.076 Uiso 1 1 calc R U . . .
C41 C 0.4696(9) 0.3177(8) 1.1893(6) 0.068(3) Uani 1 1 d . . . . .
H41 H 0.437381 0.282862 1.228583 0.082 Uiso 1 1 calc R U . . .
C42 C 0.4730(8) 0.3061(7) 1.1132(6) 0.055(3) Uani 1 1 d . . . . .
C43 C 0.3356(10) 0.0206(9) 0.5625(8) 0.102(5) Uani 1 1 d . . . . .
H43A H 0.311015 0.006039 0.616374 0.122 Uiso 1 1 calc R U . . .
H43B H 0.369762 -0.031210 0.532381 0.122 Uiso 1 1 calc R U . . .
H43C H 0.284003 0.045711 0.545895 0.122 Uiso 1 1 calc R U . . .
C44 C 0.6087(10) 0.5009(8) 1.1714(7) 0.083(4) Uani 1 1 d . . . . .
H44A H 0.666496 0.471915 1.177434 0.099 Uiso 1 1 calc R U . . .
H44B H 0.567908 0.530838 1.218865 0.099 Uiso 1 1 calc R U . . .
H44C H 0.623082 0.542174 1.130229 0.099 Uiso 1 1 calc R U . . .
C45 C 0.0343(9) 0.3211(8) 0.8134(7) 0.067(3) Uani 1 1 d . . . . .
C46 C -0.0389(10) 0.2717(9) 0.8500(8) 0.087(4) Uani 1 1 d . . . . .
H46 H -0.096056 0.297650 0.886583 0.104 Uiso 1 1 calc R U . . .
C47 C -0.0236(12) 0.1841(10) 0.8302(9) 0.114(6) Uani 1 1 d . . . . .
H47 H -0.072636 0.152612 0.852624 0.137 Uiso 1 1 calc R U . . .
C48 C 0.0644(12) 0.1404(10) 0.7767(11) 0.118(6) Uani 1 1 d . . . . .
C49 C 0.1333(9) 0.1898(8) 0.7407(8) 0.088(4) Uani 1 1 d . . . . .
H49 H 0.190440 0.163139 0.704478 0.106 Uiso 1 1 calc R U . . .
C50 C 0.1201(9) 0.2814(8) 0.7571(7) 0.063(3) Uani 1 1 d . . . . .
C51 C 0.1990(9) 0.3261(8) 0.7189(7) 0.066(3) Uani 1 1 d . . . . .
H51 H 0.256113 0.294515 0.686749 0.079 Uiso 1 1 calc R U . . .
C52 C 0.2733(8) 0.4496(7) 0.6917(6) 0.049(2) Uani 1 1 d . . . . .
C53 C 0.2493(8) 0.5410(7) 0.6969(6) 0.054(3) Uani 1 1 d . . . . .
C54 C 0.3170(8) 0.5944(7) 0.6633(6) 0.054(3) Uani 1 1 d . . . . .
H54 H 0.301467 0.654909 0.663866 0.065 Uiso 1 1 calc R U . . .
C55 C 0.4084(8) 0.5506(7) 0.6293(6) 0.053(3) Uani 1 1 d . . . . .
C56 C 0.4362(8) 0.4603(7) 0.6237(5) 0.050(2) Uani 1 1 d . . . . .
C57 C 0.3657(7) 0.4067(7) 0.6546(5) 0.048(2) Uani 1 1 d . . . . .
H57 H 0.380639 0.346254 0.650207 0.058 Uiso 1 1 calc R U . . .
C58 C 0.5608(8) 0.5140(8) 0.5714(6) 0.053(3) Uani 1 1 d . . . . .
C59 C 0.6571(9) 0.5348(8) 0.5341(6) 0.060(3) Uani 1 1 d . . . . .
C60 C 0.6742(9) 0.6189(8) 0.5290(7) 0.073(3) Uani 1 1 d . . . . .
H60 H 0.624246 0.664285 0.551190 0.088 Uiso 1 1 calc R U . . .
C61 C 0.7647(10) 0.6369(9) 0.4914(7) 0.077(3) Uani 1 1 d . . . . .
C62 C 0.8355(10) 0.5691(10) 0.4565(8) 0.092(4) Uani 1 1 d . . . . .
H62 H 0.895914 0.581539 0.429535 0.110 Uiso 1 1 calc R U . . .
C63 C 0.8231(9) 0.4854(9) 0.4588(7) 0.076(4) Uani 1 1 d . . . . .
H63 H 0.874284 0.441681 0.434913 0.091 Uiso 1 1 calc R U . . .
C64 C 0.7328(9) 0.4648(9) 0.4972(6) 0.068(3) Uani 1 1 d . . . . .
C65 C 0.0786(13) 0.0443(9) 0.7598(12) 0.160(9) Uani 1 1 d . . . . .
H65A H 0.108119 0.011903 0.793028 0.192 Uiso 1 1 calc R U . . .
H65B H 0.118503 0.032296 0.706585 0.192 Uiso 1 1 calc R U . . .
H65C H 0.018194 0.027501 0.768970 0.192 Uiso 1 1 calc R U . . .
C66 C 0.7880(11) 0.7282(10) 0.4871(10) 0.125(6) Uani 1 1 d . . . . .
H66A H 0.746506 0.760923 0.532841 0.151 Uiso 1 1 calc R U . . .
H66B H 0.779481 0.756790 0.442131 0.151 Uiso 1 1 calc R U . . .
H66C H 0.852677 0.724707 0.483405 0.151 Uiso 1 1 calc R U . . .
C67 C 0.1011(18) 0.7805(16) 0.6438(16) 0.238(12) Uiso 1 1 d D . . . .
H67A H 0.129748 0.731684 0.608549 0.285 Uiso 1 1 calc R U . . .
H67B H 0.064475 0.823548 0.622239 0.285 Uiso 1 1 calc R U . . .
H67C H 0.060260 0.761231 0.692353 0.285 Uiso 1 1 calc R U . . .
C68 C 0.1782(19) 0.8200(16) 0.6571(16) 0.197(10) Uiso 1 1 d D . . . .
C69 C -0.079(2) 0.6647(19) 0.6209(18) 0.286(16) Uiso 1 1 d D . . . .
H69A H -0.018328 0.628523 0.609937 0.343 Uiso 1 1 calc R U . . .
H69B H -0.080699 0.718091 0.645328 0.343 Uiso 1 1 calc R U . . .
H69C H -0.090934 0.677575 0.573334 0.343 Uiso 1 1 calc R U . . .
C70 C -0.156(3) 0.617(2) 0.675(2) 0.267(15) Uiso 1 1 d D . . . .

loop_
_atom_site_aniso_label
_atom_site_aniso_U_11
_atom_site_aniso_U_22
_atom_site_aniso_U_33
_atom_site_aniso_U_23
_atom_site_aniso_U_13
_atom_site_aniso_U_12
V1 0.0709(15) 0.0621(13) 0.0463(12) 0.0061(10) -0.0242(10) -0.0111(11)
V2 0.0699(15) 0.0807(16) 0.0378(12) -0.0025(11) -0.0096(10) -0.0066(12)
V3 0.0495(13) 0.0717(15) 0.0526(13) -0.0012(10) -0.0118(10) -0.0056(10)
O1 0.085(6) 0.054(5) 0.070(5) -0.002(4) -0.035(4) 0.001(4)
O2 0.077(5) 0.066(5) 0.048(4) 0.000(4) -0.025(4) -0.007(4)
O3 0.074(5) 0.058(4) 0.051(4) -0.002(4) -0.016(4) -0.001(4)
O4 0.049(5) 0.072(5) 0.061(5) 0.002(4) -0.012(4) -0.001(4)
O5 0.094(6) 0.065(5) 0.051(4) -0.003(4) -0.029(4) -0.017(4)
O6 0.078(6) 0.104(6) 0.044(4) 0.008(4) -0.021(4) -0.029(5)
O7 0.083(6) 0.093(6) 0.038(4) 0.007(4) -0.026(4) -0.037(5)
O8 0.079(5) 0.062(5) 0.046(4) 0.004(4) -0.034(4) -0.010(4)
O9 0.073(5) 0.070(5) 0.052(5) -0.010(4) -0.008(4) -0.016(4)
O10 0.052(4) 0.053(4) 0.059(5) 0.003(4) -0.008(4) 0.004(3)
O11 0.062(4) 0.064(4) 0.047(4) 0.006(4) -0.017(4) -0.017(4)
O12 0.062(5) 0.091(5) 0.038(4) -0.002(4) -0.007(4) -0.014(4)
O13 0.096(6) 0.079(6) 0.066(5) 0.018(4) -0.035(4) -0.029(5)
O14 0.081(6) 0.094(6) 0.076(6) -0.006(5) -0.002(5) 0.015(5)
O15 0.061(5) 0.114(7) 0.053(5) -0.002(4) -0.018(4) -0.010(5)
N1 0.054(5) 0.052(5) 0.047(5) 0.002(4) -0.019(4) -0.007(4)
N2 0.054(6) 0.052(5) 0.049(5) 0.001(4) -0.009(4) -0.005(4)
N3 0.047(6) 0.084(6) 0.042(4) 0.003(4) -0.019(4) -0.011(4)
N4 0.075(6) 0.074(6) 0.033(4) 0.008(4) -0.023(4) -0.021(5)
N5 0.051(5) 0.060(5) 0.048(5) 0.000(4) -0.020(4) -0.015(4)
N6 0.049(5) 0.076(5) 0.045(5) -0.011(5) -0.009(4) -0.011(4)
C1 0.077(8) 0.062(7) 0.056(7) 0.005(5) -0.024(6) -0.008(5)
C2 0.103(10) 0.068(8) 0.083(9) -0.016(6) -0.044(8) 0.008(6)
C3 0.131(12) 0.065(9) 0.106(11) -0.025(7) -0.060(9) 0.014(8)
C4 0.148(12) 0.053(7) 0.106(11) 0.000(7) -0.070(9) -0.008(7)
C5 0.108(10) 0.060(7) 0.104(10) 0.001(6) -0.060(9) -0.014(6)
C6 0.089(8) 0.039(5) 0.068(8) 0.016(5) -0.042(6) -0.014(5)
C7 0.077(8) 0.057(6) 0.064(8) 0.005(5) -0.040(6) -0.015(5)
C8 0.059(7) 0.052(5) 0.047(6) -0.001(4) -0.018(5) -0.004(5)
C9 0.050(7) 0.063(6) 0.029(5) 0.003(4) -0.005(4) -0.014(5)
C10 0.069(8) 0.069(6) 0.037(6) -0.011(5) -0.009(5) 0.007(6)
C11 0.057(7) 0.039(5) 0.051(6) -0.003(4) -0.010(5) -0.007(5)
C12 0.050(7) 0.051(5) 0.045(6) -0.002(4) -0.008(5) -0.004(5)
C13 0.051(7) 0.045(5) 0.054(6) -0.008(5) -0.018(5) -0.006(5)
C14 0.064(7) 0.043(5) 0.053(6) 0.009(4) -0.015(5) -0.016(5)
C15 0.055(7) 0.051(5) 0.054(7) 0.008(5) -0.006(5) -0.004(5)
C16 0.086(10) 0.069(7) 0.081(9) -0.018(6) -0.016(7) -0.003(6)
C17 0.098(11) 0.064(7) 0.107(11) -0.014(7) -0.020(8) -0.009(7)
C18 0.089(11) 0.072(8) 0.131(13) -0.012(8) -0.033(9) 0.007(8)
C19 0.071(9) 0.082(8) 0.104(11) -0.005(7) -0.034(8) 0.008(7)
C20 0.051(7) 0.064(6) 0.065(7) 0.004(5) -0.011(5) -0.007(5)
C21 0.173(16) 0.061(9) 0.131(13) -0.018(8) -0.072(12) -0.007(10)
C22 0.148(16) 0.081(10) 0.196(18) -0.061(11) -0.067(14) 0.013(10)
C23 0.066(8) 0.061(7) 0.048(5) -0.010(5) -0.019(5) -0.001(5)
C24 0.090(10) 0.090(10) 0.060(7) -0.019(6) -0.028(7) -0.014(7)
C25 0.115(12) 0.107(11) 0.077(8) -0.030(7) -0.040(8) -0.023(8)
C26 0.076(9) 0.082(9) 0.083(8) -0.025(7) -0.035(7) 0.001(6)
C27 0.080(9) 0.063(8) 0.077(8) 0.006(6) -0.039(7) -0.016(6)
C28 0.063(8) 0.056(7) 0.057(5) -0.011(5) -0.017(5) -0.005(5)
C29 0.065(8) 0.077(8) 0.050(6) 0.011(6) -0.028(6) -0.017(6)
C30 0.069(8) 0.075(8) 0.039(4) 0.001(5) -0.019(5) -0.016(6)
C31 0.060(7) 0.068(8) 0.043(5) 0.009(5) -0.019(5) -0.012(5)
C32 0.081(9) 0.093(9) 0.050(5) 0.011(6) -0.022(6) -0.044(7)
C33 0.067(8) 0.082(8) 0.044(4) 0.012(5) -0.030(5) -0.020(6)
C34 0.072(8) 0.060(7) 0.031(4) 0.002(5) -0.017(5) -0.015(5)
C35 0.063(8) 0.071(8) 0.040(5) 0.001(5) -0.015(5) -0.022(6)
C36 0.069(8) 0.069(8) 0.047(5) 0.007(5) -0.027(5) -0.017(6)
C37 0.089(9) 0.058(7) 0.044(5) 0.004(5) -0.031(5) -0.011(6)
C38 0.097(10) 0.073(8) 0.050(6) 0.002(6) -0.034(6) -0.018(7)
C39 0.065(8) 0.066(7) 0.048(6) 0.000(5) -0.027(5) -0.002(5)
C40 0.086(9) 0.079(8) 0.037(6) -0.001(5) -0.035(6) -0.014(6)
C41 0.085(9) 0.087(8) 0.041(5) 0.004(6) -0.028(6) -0.023(7)
C42 0.071(8) 0.063(7) 0.042(5) 0.003(5) -0.034(5) -0.007(5)
C43 0.114(12) 0.109(11) 0.096(11) -0.021(8) -0.047(9) -0.023(8)
C44 0.098(10) 0.098(10) 0.070(9) 0.004(7) -0.045(8) -0.030(8)
C45 0.075(7) 0.076(6) 0.052(7) -0.001(5) -0.019(5) -0.025(6)
C46 0.082(9) 0.090(8) 0.090(10) 0.002(7) -0.018(7) -0.043(7)
C47 0.103(11) 0.094(9) 0.127(13) -0.001(9) -0.003(9) -0.049(8)
C48 0.102(10) 0.080(8) 0.156(15) -0.009(9) -0.013(9) -0.043(7)
C49 0.070(9) 0.069(7) 0.106(11) -0.016(7) 0.001(7) -0.023(6)
C50 0.067(7) 0.065(6) 0.060(7) -0.008(5) -0.019(5) -0.022(5)
C51 0.067(7) 0.063(6) 0.059(7) -0.011(6) -0.007(6) -0.018(5)
C52 0.051(5) 0.052(5) 0.046(6) 0.013(5) -0.022(5) -0.008(4)
C53 0.057(5) 0.055(5) 0.044(6) 0.007(5) -0.014(5) -0.004(4)
C54 0.061(5) 0.055(6) 0.040(6) 0.010(5) -0.013(5) -0.006(4)
C55 0.058(5) 0.066(6) 0.037(6) 0.003(5) -0.016(5) -0.015(4)
C56 0.052(5) 0.066(5) 0.025(5) 0.007(5) -0.007(5) -0.008(4)
C57 0.059(5) 0.049(6) 0.034(6) -0.003(5) -0.014(5) -0.006(4)
C58 0.059(5) 0.075(6) 0.028(6) -0.007(5) -0.017(5) -0.011(4)
C59 0.069(6) 0.083(6) 0.027(6) 0.006(5) -0.012(5) -0.023(5)
C60 0.067(7) 0.081(7) 0.069(8) 0.004(7) -0.018(6) -0.021(6)
C61 0.068(7) 0.107(8) 0.054(8) -0.001(7) -0.013(6) -0.033(6)
C62 0.072(9) 0.118(8) 0.074(9) -0.011(8) -0.002(7) -0.034(7)
C63 0.058(7) 0.112(8) 0.049(7) -0.008(7) -0.004(6) -0.019(6)
C64 0.061(6) 0.094(6) 0.038(7) -0.001(6) -0.006(5) -0.016(5)
C65 0.157(17) 0.079(9) 0.22(2) -0.023(12) -0.020(15) -0.057(10)
C66 0.091(12) 0.109(9) 0.160(16) -0.005(11) -0.016(11) -0.032(9)

loop_
_atom_type_symbol
_atom_type_description
_atom_type_scat_dispersion_real
_atom_type_scat_dispersion_imag
_atom_type_scat_source
C C 0.0033 0.0016
;
International Tables for Crystallography
(Vol. C, Tables 4.2.6.8 and 6.1.1.4)
;
H H 0.0000 0.0000
;
International Tables for Crystallography
(Vol. C, Table 6.1.1.4)
;
N N 0.0061 0.0033
;
International Tables for Crystallography
(Vol. C, Tables 4.2.6.8 and 6.1.1.4)
;
O O 0.0106 0.0060
;
International Tables for Crystallography
(Vol. C, Tables 4.2.6.8 and 6.1.1.4)
;
V V 0.3005 0.5294
;
International Tables for Crystallography
(Vol. C, Tables 4.2.6.8 and 6.1.1.4)
;

loop_
_geom_angle_atom_site_label_1
_geom_angle_atom_site_label_2
_geom_angle_atom_site_label_3
_geom_angle
_geom_angle_site_symmetry_1
_geom_angle_site_symmetry_3
_geom_angle_publ_flag
O13 V1 O8 97.8(4) . . ?
O13 V1 O1 95.9(4) . . ?
O8 V1 O1 106.6(3) . . ?
O13 V1 O2 104.1(4) . . ?
O8 V1 O2 87.5(3) . . ?
O1 V1 O2 153.8(3) . . ?
O13 V1 N1 94.2(4) . . ?
O8 V1 N1 163.0(3) . . ?
O1 V1 N1 84.1(3) . . ?
O2 V1 N1 77.9(3) . . ?
O13 V1 N4 172.0(4) . . ?
O8 V1 N4 81.8(3) . . ?
O1 V1 N4 76.6(3) . . ?
O2 V1 N4 83.9(3) . . ?
N1 V1 N4 88.1(3) . . ?
O14 V2 O12 100.4(4) . . ?
O14 V2 O5 98.0(4) . . ?
O12 V2 O5 105.7(3) . . ?
O14 V2 O6 101.3(4) . . ?
O12 V2 O6 86.5(3) . . ?
O5 V2 O6 154.9(4) . . ?
O14 V2 N3 92.0(4) . . ?
O12 V2 N3 162.3(4) . . ?
O5 V2 N3 84.7(3) . . ?
O6 V2 N3 78.7(3) . . ?
O14 V2 N6 177.8(4) . . ?
O12 V2 N6 81.0(3) . . ?
O5 V2 N6 79.9(3) . . ?
O6 V2 N6 80.4(3) . . ?
N3 V2 N6 87.1(3) . . ?
O15 V3 O4 98.2(4) . . ?
O15 V3 O9 95.9(4) . . ?
O4 V3 O9 107.1(3) . . ?
O15 V3 O10 104.2(4) . . ?
O4 V3 O10 88.7(3) . . ?
O9 V3 O10 152.5(3) . . ?
O15 V3 N5 92.0(4) . . ?
O4 V3 N5 164.8(4) . . ?
O9 V3 N5 82.9(3) . . ?
O10 V3 N5 77.9(3) . . ?
O15 V3 N2 172.6(4) . . ?
O4 V3 N2 80.6(3) . . ?
O9 V3 N2 77.6(3) . . ?
O10 V3 N2 83.0(3) . . ?
N5 V3 N2 90.8(3) . . ?
C1 O1 V1 129.9(8) . . ?
C9 O2 V1 121.3(6) . . ?
C11 O3 C14 105.0(8) . . ?
C20 O4 V3 137.6(8) . . ?
C23 O5 V2 132.4(8) . . ?
C31 O6 V2 118.6(7) . . ?
C36 O7 C33 104.3(8) . . ?
C42 O8 V1 134.6(7) . . ?
C45 O9 V3 132.3(7) . . ?
C53 O10 V3 121.1(7) . . ?
C55 O11 C58 103.6(8) . . ?
C64 O12 V2 136.6(7) . . ?
C7 N1 C8 121.5(9) . . ?
C7 N1 V1 123.9(8) . . ?
C8 N1 V1 114.3(7) . . ?
C14 N2 C12 105.0(9) . . ?
C14 N2 V3 120.9(8) . . ?
C12 N2 V3 134.0(7) . . ?
C29 N3 C30 121.7(9) . . ?
C29 N3 V2 124.8(7) . . ?
C30 N3 V2 113.3(7) . . ?
C36 N4 C34 103.8(9) . . ?
C36 N4 V1 121.5(7) . . ?
C34 N4 V1 134.6(7) . . ?
C51 N5 C52 119.4(9) . . ?
C51 N5 V3 126.7(8) . . ?
C52 N5 V3 112.9(7) . . ?
C58 N6 C56 104.6(10) . . ?
C58 N6 V2 120.0(8) . . ?
C56 N6 V2 135.0(8) . . ?
O1 C1 C2 119.2(12) . . ?
O1 C1 C6 119.7(11) . . ?
C2 C1 C6 120.7(12) . . ?
C3 C2 C1 121.1(14) . . ?
C3 C2 H2 119.4 . . ?
C1 C2 H2 119.4 . . ?
C2 C3 C4 121.2(14) . . ?
C2 C3 H3 119.4 . . ?
C4 C3 H3 119.4 . . ?
C3 C4 C5 117.6(13) . . ?
C3 C4 C21 120.8(14) . . ?
C5 C4 C21 121.5(14) . . ?
C4 C5 C6 121.6(13) . . ?
C4 C5 H5 119.2 . . ?
C6 C5 H5 119.2 . . ?
C1 C6 C7 124.3(11) . . ?
C1 C6 C5 117.8(12) . . ?
C7 C6 C5 117.4(12) . . ?
N1 C7 C6 124.3(11) . . ?
N1 C7 H7 117.8 . . ?
C6 C7 H7 117.8 . . ?
C13 C8 C9 122.6(10) . . ?
C13 C8 N1 127.4(9) . . ?
C9 C8 N1 110.0(9) . . ?
O2 C9 C10 123.9(10) . . ?
O2 C9 C8 116.1(9) . . ?
C10 C9 C8 119.9(10) . . ?
C11 C10 C9 115.3(10) . . ?
C11 C10 H10 122.3 . . ?
C9 C10 H10 122.3 . . ?
O3 C11 C10 126.5(10) . . ?
O3 C11 C12 107.4(10) . . ?
C10 C11 C12 125.9(11) . . ?
C11 C12 N2 109.1(10) . . ?
C11 C12 C13 119.8(11) . . ?
N2 C12 C13 131.1(10) . . ?
C8 C13 C12 116.4(10) . . ?
C8 C13 H13 121.8 . . ?
C12 C13 H13 121.8 . . ?
N2 C14 O3 113.4(10) . . ?
N2 C14 C15 127.6(11) . . ?
O3 C14 C15 119.0(10) . . ?
C20 C15 C16 119.9(12) . . ?
C20 C15 C14 120.8(11) . . ?
C16 C15 C14 119.2(12) . . ?
C17 C16 C15 122.0(14) . . ?
C17 C16 H16 119.0 . . ?
C15 C16 H16 119.0 . . ?
C16 C17 C18 114.6(13) . . ?
C16 C17 C22 120.3(16) . . ?
C18 C17 C22 125.1(16) . . ?
C19 C18 C17 125.5(15) . . ?
C19 C18 H18 117.2 . . ?
C17 C18 H18 117.2 . . ?
C18 C19 C20 119.2(14) . . ?
C18 C19 H19 120.4 . . ?
C20 C19 H19 120.4 . . ?
O4 C20 C15 123.5(11) . . ?
O4 C20 C19 117.7(12) . . ?
C15 C20 C19 118.7(12) . . ?
C4 C21 H21A 109.5 . . ?
C4 C21 H21B 109.5 . . ?
H21A C21 H21B 109.5 . . ?
C4 C21 H21C 109.5 . . ?
H21A C21 H21C 109.5 . . ?
H21B C21 H21C 109.5 . . ?
C17 C22 H22A 109.5 . . ?
C17 C22 H22B 109.5 . . ?
H22A C22 H22B 109.5 . . ?
C17 C22 H22C 109.5 . . ?
H22A C22 H22C 109.5 . . ?
H22B C22 H22C 109.5 . . ?
O5 C23 C24 118.7(11) . . ?
O5 C23 C28 122.3(10) . . ?
C24 C23 C28 118.9(12) . . ?
C25 C24 C23 120.5(13) . . ?
C25 C24 H24 119.8 . . ?
C23 C24 H24 119.8 . . ?
C24 C25 C26 123.2(13) . . ?
C24 C25 H25 118.4 . . ?
C26 C25 H25 118.4 . . ?
C27 C26 C25 114.7(13) . . ?
C27 C26 C43 123.1(13) . . ?
C25 C26 C43 122.2(12) . . ?
C28 C27 C26 123.6(12) . . ?
C28 C27 H27 118.2 . . ?
C26 C27 H27 118.2 . . ?
C27 C28 C29 119.1(11) . . ?
C27 C28 C23 118.8(11) . . ?
C29 C28 C23 121.7(11) . . ?
N3 C29 C28 124.8(11) . . ?
N3 C29 H29 117.6 . . ?
C28 C29 H29 117.6 . . ?
C35 C30 C31 121.9(10) . . ?
C35 C30 N3 127.2(10) . . ?
C31 C30 N3 110.9(9) . . ?
O6 C31 C30 118.5(10) . . ?
O6 C31 C32 121.3(10) . . ?
C30 C31 C32 120.2(10) . . ?
C33 C32 C31 114.8(11) . . ?
C33 C32 H32 122.6 . . ?
C31 C32 H32 122.6 . . ?
C32 C33 C34 125.7(11) . . ?
C32 C33 O7 126.5(11) . . ?
C34 C33 O7 107.8(9) . . ?
C33 C34 C35 120.9(10) . . ?
C33 C34 N4 108.7(9) . . ?
C35 C34 N4 130.4(10) . . ?
C30 C35 C34 116.5(10) . . ?
C30 C35 H35 121.8 . . ?
C34 C35 H35 121.8 . . ?
N4 C36 O7 115.3(10) . . ?
N4 C36 C37 128.3(11) . . ?
O7 C36 C37 116.2(10) . . ?
C38 C37 C42 121.2(10) . . ?
C38 C37 C36 121.4(11) . . ?
C42 C37 C36 117.4(10) . . ?
C37 C38 C39 121.8(12) . . ?
C37 C38 H38 119.1 . . ?
C39 C38 H38 119.1 . . ?
C40 C39 C38 117.9(11) . . ?
C40 C39 C44 121.7(10) . . ?
C38 C39 C44 120.4(11) . . ?
C39 C40 C41 122.3(10) . . ?
C39 C40 H40 118.9 . . ?
C41 C40 H40 118.9 . . ?
C40 C41 C42 121.1(11) . . ?
C40 C41 H41 119.5 . . ?
C42 C41 H41 119.5 . . ?
O8 C42 C41 117.8(10) . . ?
O8 C42 C37 126.3(10) . . ?
C41 C42 C37 115.8(11) . . ?
C26 C43 H43A 109.5 . . ?
C26 C43 H43B 109.5 . . ?
H43A C43 H43B 109.5 . . ?
C26 C43 H43C 109.5 . . ?
H43A C43 H43C 109.5 . . ?
H43B C43 H43C 109.5 . . ?
C39 C44 H44A 109.5 . . ?
C39 C44 H44B 109.5 . . ?
H44A C44 H44B 109.5 . . ?
C39 C44 H44C 109.5 . . ?
H44A C44 H44C 109.5 . . ?
H44B C44 H44C 109.5 . . ?
O9 C45 C50 120.0(11) . . ?
O9 C45 C46 119.9(11) . . ?
C50 C45 C46 120.0(12) . . ?
C47 C46 C45 118.9(14) . . ?
C47 C46 H46 120.6 . . ?
C45 C46 H46 120.6 . . ?
C46 C47 C48 122.7(14) . . ?
C46 C47 H47 118.6 . . ?
C48 C47 H47 118.6 . . ?
C49 C48 C47 117.4(14) . . ?
C49 C48 C65 122.1(15) . . ?
C47 C48 C65 120.5(14) . . ?
C48 C49 C50 122.2(13) . . ?
C48 C49 H49 118.9 . . ?
C50 C49 H49 118.9 . . ?
C45 C50 C49 118.7(11) . . ?
C45 C50 C51 123.6(11) . . ?
C49 C50 C51 117.5(11) . . ?
N5 C51 C50 121.5(11) . . ?
N5 C51 H51 119.3 . . ?
C50 C51 H51 119.3 . . ?
C57 C52 C53 122.4(10) . . ?
C57 C52 N5 125.9(10) . . ?
C53 C52 N5 111.7(9) . . ?
O10 C53 C54 121.9(10) . . ?
O10 C53 C52 116.4(10) . . ?
C54 C53 C52 121.7(10) . . ?
C55 C54 C53 114.8(10) . . ?
C55 C54 H54 122.6 . . ?
C53 C54 H54 122.6 . . ?
C54 C55 O11 127.6(10) . . ?
C54 C55 C56 125.6(11) . . ?
O11 C55 C56 106.8(10) . . ?
N6 C56 C55 109.4(10) . . ?
N6 C56 C57 131.8(10) . . ?
C55 C56 C57 118.9(10) . . ?
C52 C57 C56 116.4(10) . . ?
C52 C57 H57 121.8 . . ?
C56 C57 H57 121.8 . . ?
N6 C58 O11 115.6(10) . . ?
N6 C58 C59 129.9(11) . . ?
O11 C58 C59 114.4(10) . . ?
C60 C59 C64 120.0(12) . . ?
C60 C59 C58 122.0(11) . . ?
C64 C59 C58 117.9(11) . . ?
C59 C60 C61 120.8(13) . . ?
C59 C60 H60 119.6 . . ?
C61 C60 H60 119.6 . . ?
C62 C61 C60 118.0(13) . . ?
C62 C61 C66 119.1(13) . . ?
C60 C61 C66 122.8(13) . . ?
C63 C62 C61 123.9(14) . . ?
C63 C62 H62 118.0 . . ?
C61 C62 H62 118.0 . . ?
C62 C63 C64 119.5(13) . . ?
C62 C63 H63 120.3 . . ?
C64 C63 H63 120.3 . . ?
O12 C64 C63 119.1(12) . . ?
O12 C64 C59 123.2(11) . . ?
C63 C64 C59 117.7(12) . . ?
C48 C65 H65A 109.5 . . ?
C48 C65 H65B 109.5 . . ?
H65A C65 H65B 109.5 . . ?
C48 C65 H65C 109.5 . . ?
H65A C65 H65C 109.5 . . ?
H65B C65 H65C 109.5 . . ?
C61 C66 H66A 109.5 . . ?
C61 C66 H66B 109.5 . . ?
H66A C66 H66B 109.5 . . ?
C61 C66 H66C 109.5 . . ?
H66A C66 H66C 109.5 . . ?
H66B C66 H66C 109.5 . . ?
C68 C67 H67A 109.5 . . ?
C68 C67 H67B 109.5 . . ?
H67A C67 H67B 109.5 . . ?
C68 C67 H67C 109.5 . . ?
H67A C67 H67C 109.5 . . ?
H67B C67 H67C 109.5 . . ?
N7 C68 C67 166(3) . . ?
C70 C69 H69A 109.5 . . ?
C70 C69 H69B 109.5 . . ?
H69A C69 H69B 109.5 . . ?
C70 C69 H69C 109.5 . . ?
H69A C69 H69C 109.5 . . ?
H69B C69 H69C 109.5 . . ?
N8 C70 C69 158(4) . . ?

loop_
_geom_bond_atom_site_label_1
_geom_bond_atom_site_label_2
_geom_bond_distance
_geom_bond_site_symmetry_2
_geom_bond_publ_flag
V1 O13 1.582(8) . ?
V1 O8 1.840(7) . ?
V1 O1 1.887(8) . ?
V1 O2 1.901(8) . ?
V1 N1 2.100(9) . ?
V1 N4 2.334(9) . ?
V2 O14 1.622(8) . ?
V2 O12 1.819(8) . ?
V2 O5 1.860(8) . ?
V2 O6 1.930(8) . ?
V2 N3 2.113(9) . ?
V2 N6 2.378(9) . ?
V3 O15 1.596(8) . ?
V3 O4 1.845(8) . ?
V3 O9 1.847(8) . ?
V3 O10 1.908(7) . ?
V3 N5 2.119(9) . ?
V3 N2 2.366(9) . ?
O1 C1 1.360(13) . ?
O2 C9 1.353(12) . ?
O3 C11 1.347(12) . ?
O3 C14 1.390(13) . ?
O4 C20 1.302(13) . ?
O5 C23 1.296(13) . ?
O6 C31 1.346(12) . ?
O7 C36 1.340(12) . ?
O7 C33 1.384(12) . ?
O8 C42 1.331(12) . ?
O9 C45 1.329(12) . ?
O10 C53 1.349(12) . ?
O11 C55 1.380(12) . ?
O11 C58 1.382(12) . ?
O12 C64 1.353(13) . ?
N1 C7 1.312(12) . ?
N1 C8 1.438(13) . ?
N2 C14 1.289(12) . ?
N2 C12 1.386(13) . ?
N3 C29 1.316(13) . ?
N3 C30 1.426(13) . ?
N4 C36 1.310(13) . ?
N4 C34 1.400(12) . ?
N5 C51 1.291(12) . ?
N5 C52 1.430(12) . ?
N6 C58 1.278(13) . ?
N6 C56 1.385(13) . ?
N7 C68 1.234(16) . ?
N8 C70 1.229(18) . ?
C1 C2 1.376(16) . ?
C1 C6 1.393(16) . ?
C2 C3 1.360(16) . ?
C2 H2 0.9300 . ?
C3 C4 1.400(19) . ?
C3 H3 0.9300 . ?
C4 C5 1.402(18) . ?
C4 C21 1.536(18) . ?
C5 C6 1.413(15) . ?
C5 H5 0.9300 . ?
C6 C7 1.405(15) . ?
C7 H7 0.9300 . ?
C8 C13 1.389(14) . ?
C8 C9 1.427(14) . ?
C9 C10 1.399(14) . ?
C10 C11 1.363(15) . ?
C10 H10 0.9300 . ?
C11 C12 1.380(14) . ?
C12 C13 1.390(13) . ?
C13 H13 0.9300 . ?
C14 C15 1.453(15) . ?
C15 C20 1.390(16) . ?
C15 C16 1.442(15) . ?
C16 C17 1.394(18) . ?
C16 H16 0.9300 . ?
C17 C18 1.401(19) . ?
C17 C22 1.448(17) . ?
C18 C19 1.374(17) . ?
C18 H18 0.9300 . ?
C19 C20 1.403(16) . ?
C19 H19 0.9300 . ?
C21 H21A 0.9600 . ?
C21 H21B 0.9600 . ?
C21 H21C 0.9600 . ?
C22 H22A 0.9600 . ?
C22 H22B 0.9600 . ?
C22 H22C 0.9600 . ?
C23 C24 1.398(15) . ?
C23 C28 1.435(15) . ?
C24 C25 1.343(17) . ?
C24 H24 0.9300 . ?
C25 C26 1.448(19) . ?
C25 H25 0.9300 . ?
C26 C27 1.399(16) . ?
C26 C43 1.566(17) . ?
C27 C28 1.377(15) . ?
C27 H27 0.9300 . ?
C28 C29 1.395(14) . ?
C29 H29 0.9300 . ?
C30 C35 1.375(14) . ?
C30 C31 1.412(15) . ?
C31 C32 1.425(15) . ?
C32 C33 1.337(14) . ?
C32 H32 0.9300 . ?
C33 C34 1.366(14) . ?
C34 C35 1.380(14) . ?
C35 H35 0.9300 . ?
C36 C37 1.474(15) . ?
C37 C38 1.373(15) . ?
C37 C42 1.416(15) . ?
C38 C39 1.378(14) . ?
C38 H38 0.9300 . ?
C39 C40 1.360(15) . ?
C39 C44 1.510(15) . ?
C40 C41 1.379(15) . ?
C40 H40 0.9300 . ?
C41 C42 1.406(14) . ?
C41 H41 0.9300 . ?
C43 H43A 0.9600 . ?
C43 H43B 0.9600 . ?
C43 H43C 0.9600 . ?
C44 H44A 0.9600 . ?
C44 H44B 0.9600 . ?
C44 H44C 0.9600 . ?
C45 C50 1.409(16) . ?
C45 C46 1.420(16) . ?
C46 C47 1.388(18) . ?
C46 H46 0.9300 . ?
C47 C48 1.43(2) . ?
C47 H47 0.9300 . ?
C48 C49 1.373(17) . ?
C48 C65 1.506(18) . ?
C49 C50 1.438(15) . ?
C49 H49 0.9300 . ?
C50 C51 1.442(15) . ?
C51 H51 0.9300 . ?
C52 C57 1.391(14) . ?
C52 C53 1.405(14) . ?
C53 C54 1.395(14) . ?
C54 C55 1.376(14) . ?
C54 H54 0.9300 . ?
C55 C56 1.394(14) . ?
C56 C57 1.420(14) . ?
C57 H57 0.9300 . ?
C58 C59 1.474(15) . ?
C59 C60 1.374(15) . ?
C59 C64 1.435(16) . ?
C60 C61 1.382(16) . ?
C60 H60 0.9300 . ?
C61 C62 1.367(18) . ?
C61 C66 1.519(17) . ?
C62 C63 1.348(17) . ?
C62 H62 0.9300 . ?
C63 C64 1.396(16) . ?
C63 H63 0.9300 . ?
C65 H65A 0.9600 . ?
C65 H65B 0.9600 . ?
C65 H65C 0.9600 . ?
C66 H66A 0.9600 . ?
C66 H66B 0.9600 . ?
C66 H66C 0.9600 . ?
C67 C68 1.522(16) . ?
C67 H67A 0.9600 . ?
C67 H67B 0.9600 . ?
C67 H67C 0.9600 . ?
C69 C70 1.525(18) . ?
C69 H69A 0.9600 . ?
C69 H69B 0.9600 . ?
C69 H69C 0.9600 . ?

loop_
_geom_torsion_atom_site_label_1
_geom_torsion_atom_site_label_2
_geom_torsion_atom_site_label_3
_geom_torsion_atom_site_label_4
_geom_torsion
_geom_torsion_site_symmetry_1
_geom_torsion_site_symmetry_2
_geom_torsion_site_symmetry_3
_geom_torsion_site_symmetry_4
_geom_torsion_publ_flag
O13 V1 O1 C1 52.9(9) . . . . ?
O8 V1 O1 C1 152.9(9) . . . . ?
O2 V1 O1 C1 -87.1(12) . . . . ?
N1 V1 O1 C1 -40.7(9) . . . . ?
N4 V1 O1 C1 -130.1(9) . . . . ?
O15 V3 O4 C20 -151.0(11) . . . . ?
O9 V3 O4 C20 110.2(11) . . . . ?
O10 V3 O4 C20 -46.8(11) . . . . ?
N5 V3 O4 C20 -20(2) . . . . ?
N2 V3 O4 C20 36.4(11) . . . . ?
O14 V2 O5 C23 56.8(10) . . . . ?
O12 V2 O5 C23 160.0(10) . . . . ?
O6 V2 O5 C23 -83.3(13) . . . . ?
N3 V2 O5 C23 -34.5(10) . . . . ?
N6 V2 O5 C23 -122.4(10) . . . . ?
O13 V1 O8 C42 -150.8(10) . . . . ?
O1 V1 O8 C42 110.6(10) . . . . ?
O2 V1 O8 C42 -46.9(10) . . . . ?
N1 V1 O8 C42 -16.7(18) . . . . ?
N4 V1 O8 C42 37.3(10) . . . . ?
O15 V3 O9 C45 50.5(11) . . . . ?
O4 V3 O9 C45 151.0(10) . . . . ?
O10 V3 O9 C45 -86.7(12) . . . . ?
N5 V3 O9 C45 -40.7(10) . . . . ?
N2 V3 O9 C45 -133.1(11) . . . . ?
O14 V2 O12 C64 -141.7(11) . . . . ?
O5 V2 O12 C64 116.9(11) . . . . ?
O6 V2 O12 C64 -40.8(11) . . . . ?
N3 V2 O12 C64 -7.9(19) . . . . ?
N6 V2 O12 C64 40.1(11) . . . . ?
V1 O1 C1 C2 -154.8(9) . . . . ?
V1 O1 C1 C6 31.9(15) . . . . ?
O1 C1 C2 C3 -172.7(12) . . . . ?
C6 C1 C2 C3 1(2) . . . . ?
C1 C2 C3 C4 -2(2) . . . . ?
C2 C3 C4 C5 2(2) . . . . ?
C2 C3 C4 C21 178.7(14) . . . . ?
C3 C4 C5 C6 -2(2) . . . . ?
C21 C4 C5 C6 -178.6(13) . . . . ?
O1 C1 C6 C7 1.9(18) . . . . ?
C2 C1 C6 C7 -171.3(12) . . . . ?
O1 C1 C6 C5 172.8(10) . . . . ?
C2 C1 C6 C5 -0.4(18) . . . . ?
C4 C5 C6 C1 1.3(19) . . . . ?
C4 C5 C6 C7 172.8(13) . . . . ?
C8 N1 C7 C6 171.6(10) . . . . ?
V1 N1 C7 C6 -16.2(15) . . . . ?
C1 C6 C7 N1 -7.2(19) . . . . ?
C5 C6 C7 N1 -178.2(11) . . . . ?
C7 N1 C8 C13 -13.7(16) . . . . ?
V1 N1 C8 C13 173.4(9) . . . . ?
C7 N1 C8 C9 169.2(9) . . . . ?
V1 N1 C8 C9 -3.7(10) . . . . ?
V1 O2 C9 C10 -174.7(8) . . . . ?
V1 O2 C9 C8 6.3(12) . . . . ?
C13 C8 C9 O2 -178.3(9) . . . . ?
N1 C8 C9 O2 -1.1(13) . . . . ?
C13 C8 C9 C10 2.6(16) . . . . ?
N1 C8 C9 C10 179.9(9) . . . . ?
O2 C9 C10 C11 179.3(10) . . . . ?
C8 C9 C10 C11 -1.8(15) . . . . ?
C14 O3 C11 C10 178.0(11) . . . . ?
C14 O3 C11 C12 1.1(11) . . . . ?
C9 C10 C11 O3 -177.1(10) . . . . ?
C9 C10 C11 C12 -0.7(17) . . . . ?
O3 C11 C12 N2 -0.4(12) . . . . ?
C10 C11 C12 N2 -177.3(10) . . . . ?
O3 C11 C12 C13 179.5(9) . . . . ?
C10 C11 C12 C13 2.6(17) . . . . ?
C14 N2 C12 C11 -0.5(12) . . . . ?
V3 N2 C12 C11 175.7(7) . . . . ?
C14 N2 C12 C13 179.6(11) . . . . ?
V3 N2 C12 C13 -4.3(17) . . . . ?
C9 C8 C13 C12 -0.8(15) . . . . ?
N1 C8 C13 C12 -177.6(10) . . . . ?
C11 C12 C13 C8 -1.7(15) . . . . ?
N2 C12 C13 C8 178.2(10) . . . . ?
C12 N2 C14 O3 1.3(12) . . . . ?
V3 N2 C14 O3 -175.5(6) . . . . ?
C12 N2 C14 C15 -177.7(10) . . . . ?
V3 N2 C14 C15 5.5(15) . . . . ?
C11 O3 C14 N2 -1.6(12) . . . . ?
C11 O3 C14 C15 177.6(9) . . . . ?
N2 C14 C15 C20 7.2(18) . . . . ?
O3 C14 C15 C20 -171.7(10) . . . . ?
N2 C14 C15 C16 -173.4(11) . . . . ?
O3 C14 C15 C16 7.6(15) . . . . ?
C20 C15 C16 C17 -0.9(19) . . . . ?
C14 C15 C16 C17 179.7(12) . . . . ?
C15 C16 C17 C18 1(2) . . . . ?
C15 C16 C17 C22 -177.7(13) . . . . ?
C16 C17 C18 C19 -1(2) . . . . ?
C22 C17 C18 C19 178.1(15) . . . . ?
C17 C18 C19 C20 0(2) . . . . ?
V3 O4 C20 C15 -35.1(17) . . . . ?
V3 O4 C20 C19 148.0(10) . . . . ?
C16 C15 C20 O4 -176.9(10) . . . . ?
C14 C15 C20 O4 2.4(17) . . . . ?
C16 C15 C20 C19 -0.1(17) . . . . ?
C14 C15 C20 C19 179.3(11) . . . . ?
C18 C19 C20 O4 177.6(12) . . . . ?
C18 C19 C20 C15 0.5(19) . . . . ?
V2 O5 C23 C24 -154.8(9) . . . . ?
V2 O5 C23 C28 28.3(16) . . . . ?
O5 C23 C24 C25 -176.1(12) . . . . ?
C28 C23 C24 C25 0.9(19) . . . . ?
C23 C24 C25 C26 4(2) . . . . ?
C24 C25 C26 C27 -6(2) . . . . ?
C24 C25 C26 C43 175.4(14) . . . . ?
C25 C26 C27 C28 4.8(18) . . . . ?
C43 C26 C27 C28 -176.8(12) . . . . ?
C26 C27 C28 C29 172.2(11) . . . . ?
C26 C27 C28 C23 -0.8(18) . . . . ?
O5 C23 C28 C27 174.6(11) . . . . ?
C24 C23 C28 C27 -2.2(17) . . . . ?
O5 C23 C28 C29 1.8(18) . . . . ?
C24 C23 C28 C29 -175.1(11) . . . . ?
C30 N3 C29 C28 175.6(10) . . . . ?
V2 N3 C29 C28 -9.2(16) . . . . ?
C27 C28 C29 N3 178.4(11) . . . . ?
C23 C28 C29 N3 -8.8(18) . . . . ?
C29 N3 C30 C35 -2.9(18) . . . . ?
V2 N3 C30 C35 -178.6(10) . . . . ?
C29 N3 C30 C31 175.4(10) . . . . ?
V2 N3 C30 C31 -0.3(12) . . . . ?
V2 O6 C31 C30 0.4(14) . . . . ?
V2 O6 C31 C32 -179.9(8) . . . . ?
C35 C30 C31 O6 178.4(10) . . . . ?
N3 C30 C31 O6 0.0(15) . . . . ?
C35 C30 C31 C32 -1.3(18) . . . . ?
N3 C30 C31 C32 -179.8(10) . . . . ?
O6 C31 C32 C33 -179.8(11) . . . . ?
C30 C31 C32 C33 -0.1(17) . . . . ?
C31 C32 C33 C34 1.2(19) . . . . ?
C31 C32 C33 O7 179.6(10) . . . . ?
C36 O7 C33 C32 -179.8(12) . . . . ?
C36 O7 C33 C34 -1.1(12) . . . . ?
C32 C33 C34 C35 -1(2) . . . . ?
O7 C33 C34 C35 -179.6(10) . . . . ?
C32 C33 C34 N4 -179.8(12) . . . . ?
O7 C33 C34 N4 1.5(13) . . . . ?
C36 N4 C34 C33 -1.3(13) . . . . ?
V1 N4 C34 C33 -179.4(8) . . . . ?
C36 N4 C34 C35 179.9(12) . . . . ?
V1 N4 C34 C35 1.8(19) . . . . ?
C31 C30 C35 C34 1.7(17) . . . . ?
N3 C30 C35 C34 179.8(10) . . . . ?
C33 C34 C35 C30 -0.6(17) . . . . ?
N4 C34 C35 C30 178.1(11) . . . . ?
C34 N4 C36 O7 0.6(13) . . . . ?
V1 N4 C36 O7 179.0(7) . . . . ?
C34 N4 C36 C37 -173.4(11) . . . . ?
V1 N4 C36 C37 5.0(17) . . . . ?
C33 O7 C36 N4 0.3(13) . . . . ?
C33 O7 C36 C37 175.1(10) . . . . ?
N4 C36 C37 C38 -171.3(12) . . . . ?
O7 C36 C37 C38 14.8(17) . . . . ?
N4 C36 C37 C42 9.2(19) . . . . ?
O7 C36 C37 C42 -164.7(10) . . . . ?
C42 C37 C38 C39 1.8(19) . . . . ?
C36 C37 C38 C39 -177.7(11) . . . . ?
C37 C38 C39 C40 -1.1(18) . . . . ?
C37 C38 C39 C44 176.9(12) . . . . ?
C38 C39 C40 C41 -0.7(18) . . . . ?
C44 C39 C40 C41 -178.6(12) . . . . ?
C39 C40 C41 C42 1.7(19) . . . . ?
V1 O8 C42 C41 147.4(9) . . . . ?
V1 O8 C42 C37 -35.5(17) . . . . ?
C40 C41 C42 O8 176.5(11) . . . . ?
C40 C41 C42 C37 -0.9(17) . . . . ?
C38 C37 C42 O8 -178.0(11) . . . . ?
C36 C37 C42 O8 1.5(18) . . . . ?
C38 C37 C42 C41 -0.8(17) . . . . ?
C36 C37 C42 C41 178.7(10) . . . . ?
V3 O9 C45 C50 33.5(17) . . . . ?
V3 O9 C45 C46 -147.4(10) . . . . ?
O9 C45 C46 C47 -178.1(13) . . . . ?
C50 C45 C46 C47 1(2) . . . . ?
C45 C46 C47 C48 3(3) . . . . ?
C46 C47 C48 C49 -4(3) . . . . ?
C46 C47 C48 C65 177.4(17) . . . . ?
C47 C48 C49 C50 2(3) . . . . ?
C65 C48 C49 C50 -179.6(16) . . . . ?
O9 C45 C50 C49 176.1(11) . . . . ?
C46 C45 C50 C49 -3.1(19) . . . . ?
O9 C45 C50 C51 1.1(19) . . . . ?
C46 C45 C50 C51 -178.0(12) . . . . ?
C48 C49 C50 C45 2(2) . . . . ?
C48 C49 C50 C51 176.8(15) . . . . ?
C52 N5 C51 C50 177.6(10) . . . . ?
V3 N5 C51 C50 -14.5(16) . . . . ?
C45 C50 C51 N5 -7.3(19) . . . . ?
C49 C50 C51 N5 177.7(11) . . . . ?
C51 N5 C52 C57 -10.1(15) . . . . ?
V3 N5 C52 C57 -179.6(8) . . . . ?
C51 N5 C52 C53 169.7(10) . . . . ?
V3 N5 C52 C53 0.2(10) . . . . ?
V3 O10 C53 C54 177.2(8) . . . . ?
V3 O10 C53 C52 -2.3(12) . . . . ?
C57 C52 C53 O10 -179.0(9) . . . . ?
N5 C52 C53 O10 1.2(13) . . . . ?
C57 C52 C53 C54 1.5(16) . . . . ?
N5 C52 C53 C54 -178.3(9) . . . . ?
O10 C53 C54 C55 177.0(9) . . . . ?
C52 C53 C54 C55 -3.6(15) . . . . ?
C53 C54 C55 O11 -176.3(10) . . . . ?
C53 C54 C55 C56 2.6(16) . . . . ?
C58 O11 C55 C54 179.7(10) . . . . ?
C58 O11 C55 C56 0.6(10) . . . . ?
C58 N6 C56 C55 -1.5(11) . . . . ?
V2 N6 C56 C55 171.1(7) . . . . ?
C58 N6 C56 C57 179.5(10) . . . . ?
V2 N6 C56 C57 -8.0(17) . . . . ?
C54 C55 C56 N6 -178.6(10) . . . . ?
O11 C55 C56 N6 0.5(11) . . . . ?
C54 C55 C56 C57 0.6(16) . . . . ?
O11 C55 C56 C57 179.7(8) . . . . ?
C53 C52 C57 C56 1.8(15) . . . . ?
N5 C52 C57 C56 -178.5(9) . . . . ?
N6 C56 C57 C52 176.2(10) . . . . ?
C55 C56 C57 C52 -2.8(14) . . . . ?
C56 N6 C58 O11 2.0(12) . . . . ?
V2 N6 C58 O11 -171.9(6) . . . . ?
C56 N6 C58 C59 178.5(10) . . . . ?
V2 N6 C58 C59 4.6(15) . . . . ?
C55 O11 C58 N6 -1.7(11) . . . . ?
C55 O11 C58 C59 -178.8(8) . . . . ?
N6 C58 C59 C60 -172.4(11) . . . . ?
O11 C58 C59 C60 4.1(14) . . . . ?
N6 C58 C59 C64 12.4(17) . . . . ?
O11 C58 C59 C64 -171.0(9) . . . . ?
C64 C59 C60 C61 -2.7(18) . . . . ?
C58 C59 C60 C61 -177.8(11) . . . . ?
C59 C60 C61 C62 3.0(19) . . . . ?
C59 C60 C61 C66 -177.5(13) . . . . ?
C60 C61 C62 C63 -2(2) . . . . ?
C66 C61 C62 C63 178.1(14) . . . . ?
C61 C62 C63 C64 2(2) . . . . ?
V2 O12 C64 C63 145.0(9) . . . . ?
V2 O12 C64 C59 -35.4(18) . . . . ?
C62 C63 C64 O12 178.5(12) . . . . ?
C62 C63 C64 C59 -1.1(18) . . . . ?
C60 C59 C64 O12 -177.8(10) . . . . ?
C58 C59 C64 O12 -2.6(16) . . . . ?
C60 C59 C64 C63 1.8(17) . . . . ?
C58 C59 C64 C63 177.0(10) . . . . ?
